data_7238520
loop_
_publ_author_name
'Kan, Wei-Qiu'
'Yang, Jin'
'Liu, Ying-Ying'
'Ma, Jian-Fang'

_publ_section_title
;
 Effect of organic anions on the self-assembly of Zn(ii)-containing
 coordination polymers based on trigonal N-donor ligands
;
_journal_issue 20
_journal_name_full CrystEngComm
_journal_page_first 6934
_journal_paper_doi 10.1039/c2ce25907a
_journal_volume 14
_journal_year 2012
_chemical_formula_moiety 'C24 H17 N8 O7.50 Zn2'
_chemical_formula_sum 'C24 H17 N8 O7.5 Zn2'
_chemical_formula_weight 668.20
_space_group_IT_number 15
_space_group_name_Hall '-C 2yc'
_space_group_name_H-M_alt 'C 1 2/c 1'
_symmetry_cell_setting monoclinic
_symmetry_space_group_name_Hall '-C 2yc'
_symmetry_space_group_name_H-M 'C 1 2/c 1'
_atom_sites_solution_hydrogens geom
_atom_sites_solution_primary direct
_atom_sites_solution_secondary difmap
_audit_creation_method SHELXL-97
_cell_angle_alpha 90.00
_cell_angle_beta 101.070(3)
_cell_angle_gamma 90.00
_cell_formula_units_Z 8
_cell_length_a 25.9785(7)
_cell_length_b 10.1939(2)
_cell_length_c 19.4052(5)
_cell_measurement_reflns_used 4162
_cell_measurement_temperature 293(2)
_cell_measurement_theta_max 29.0982
_cell_measurement_theta_min 3.1399
_cell_volume 5043.3(2)
_computing_cell_refinement CrysAlis
_computing_data_collection 'CrysAlis (Oxford Diffraction, 2006)'
_computing_data_reduction CrysAlis
_computing_structure_refinement 'SHELXL-97 (Sheldrick, 2008)'
_computing_structure_solution 'SHELXL-97 (Sheldrick, 2008)'
_diffrn_ambient_temperature 293(2)
_diffrn_detector_area_resol_mean 10.0
_diffrn_measured_fraction_theta_full 0.996
_diffrn_measured_fraction_theta_max 0.996
_diffrn_measurement_device_type 'Oxford Diffraction Gemini R Ultra'
_diffrn_measurement_method '\w scan'
_diffrn_radiation_monochromator graphite
_diffrn_radiation_source 'fine-focus sealed tube'
_diffrn_radiation_type MoK\a
_diffrn_radiation_wavelength 0.71069
_diffrn_reflns_av_R_equivalents 0.0263
_diffrn_reflns_av_sigmaI/netI 0.0369
_diffrn_reflns_limit_h_max 31
_diffrn_reflns_limit_h_min -25
_diffrn_reflns_limit_k_max 10
_diffrn_reflns_limit_k_min -12
_diffrn_reflns_limit_l_max 23
_diffrn_reflns_limit_l_min -23
_diffrn_reflns_number 9907
_diffrn_reflns_theta_full 25.35
_diffrn_reflns_theta_max 25.35
_diffrn_reflns_theta_min 3.15
_exptl_absorpt_coefficient_mu 1.968
_exptl_absorpt_correction_T_max 0.7062
_exptl_absorpt_correction_T_min 0.6495
_exptl_absorpt_correction_type multi-scan
_exptl_absorpt_process_details
;
CrysAlis (Oxford Diffraction, 2006)
;
_exptl_crystal_colour colorless
_exptl_crystal_density_diffrn 1.760
_exptl_crystal_density_method 'not measured'
_exptl_crystal_description block
_exptl_crystal_F_000 2696
_exptl_crystal_size_max 0.24
_exptl_crystal_size_mid 0.22
_exptl_crystal_size_min 0.19
_refine_diff_density_max 0.674
_refine_diff_density_min -1.308
_refine_diff_density_rms 0.078
_refine_ls_extinction_method none
_refine_ls_goodness_of_fit_ref 1.026
_refine_ls_hydrogen_treatment constr
_refine_ls_matrix_type full
_refine_ls_number_parameters 379
_refine_ls_number_reflns 4610
_refine_ls_number_restraints 0
_refine_ls_restrained_S_all 1.026
_refine_ls_R_factor_all 0.0555
_refine_ls_R_factor_gt 0.0432
_refine_ls_shift/su_max 0.000
_refine_ls_shift/su_mean 0.000
_refine_ls_structure_factor_coef Fsqd
_refine_ls_weighting_details 'calc w=1/[\s^2^(Fo^2^)+(0.0509P)^2^+14.3040P] where P=(Fo^2^+2Fc^2^)/3'
_refine_ls_weighting_scheme calc
_refine_ls_wR_factor_gt 0.1039
_refine_ls_wR_factor_ref 0.1114
_reflns_number_gt 3780
_reflns_number_total 4610
_reflns_threshold_expression >2\s(I)
_cod_data_source_file c2ce25907a.txt
_cod_data_source_block compound-4
_cod_original_sg_symbol_Hall 'C 2yc'
_cod_original_sg_symbol_H-M 'C 2/c'
_cod_original_formula_sum 'C24 H17 N8 O7.50 Zn2'
_cod_database_code 7238520

loop_
_symmetry_equiv_pos_as_xyz
'x, y, z'
'-x, y, -z+1/2'
'x+1/2, y+1/2, z'
'-x+1/2, y+1/2, -z+1/2'
'-x, -y, -z'
'x, -y, z-1/2'
'-x+1/2, -y+1/2, -z'
'x+1/2, -y+1/2, z-1/2'

loop_
_atom_site_label
_atom_site_type_symbol
_atom_site_fract_x
_atom_site_fract_y
_atom_site_fract_z
_atom_site_U_iso_or_equiv
_atom_site_adp_type
_atom_site_occupancy
_atom_site_symmetry_multiplicity
_atom_site_calc_flag
_atom_site_refinement_flags
Zn1 Zn -0.051680(16) 0.09109(4) 0.11429(2) 0.03182(14) Uani 1 1 d .
Zn2 Zn -0.09807(2) 0.28527(5) -0.01793(2) 0.04759(17) Uani 1 1 d .
C1 C 0.06699(17) 0.1068(4) 0.1697(2) 0.0488(11) Uani 1 1 d .
H1 H 0.0643 0.0693 0.2125 0.059 Uiso 1 1 calc R
C2 C 0.04603(14) 0.1760(4) 0.0667(2) 0.0355(9) Uani 1 1 d .
H2 H 0.0275 0.1990 0.0225 0.043 Uiso 1 1 calc R
C3 C 0.13230(14) 0.2685(4) 0.0546(2) 0.0326(8) Uani 1 1 d .
H3A H 0.1156 0.2868 0.0064 0.039 Uiso 1 1 calc R
H3B H 0.1400 0.3517 0.0786 0.039 Uiso 1 1 calc R
C4 C 0.23051(15) 0.0631(4) 0.0198(2) 0.0358(9) Uani 1 1 d .
C5 C 0.24999(15) -0.0402(4) -0.0213(2) 0.0370(9) Uani 1 1 d .
C6 C 0.30247(16) -0.0729(4) -0.0065(2) 0.0395(9) Uani 1 1 d .
H6 H 0.3244 -0.0292 0.0298 0.047 Uiso 1 1 calc R
C7 C 0.2914(2) -0.2270(4) -0.0943(2) 0.0533(12) Uani 1 1 d .
H7 H 0.3055 -0.2907 -0.1196 0.064 Uiso 1 1 calc R
C8 C 0.2392(2) -0.2003(5) -0.1117(3) 0.0586(13) Uani 1 1 d .
H8 H 0.2182 -0.2455 -0.1482 0.070 Uiso 1 1 calc R
C9 C 0.21758(19) -0.1068(4) -0.0753(2) 0.0504(11) Uani 1 1 d .
H9 H 0.1819 -0.0882 -0.0865 0.060 Uiso 1 1 calc R
C10 C 0.22952(14) 0.2143(4) 0.0937(2) 0.0338(8) Uani 1 1 d .
C11 C 0.24615(15) 0.3085(4) 0.1510(2) 0.0369(9) Uani 1 1 d .
C12 C 0.29824(17) 0.3173(5) 0.1812(2) 0.0533(12) Uani 1 1 d .
H12 H 0.3229 0.2644 0.1657 0.064 Uiso 1 1 calc R
C13 C 0.3134(2) 0.4061(5) 0.2350(3) 0.0647(14) Uani 1 1 d .
H13 H 0.3485 0.4159 0.2556 0.078 Uiso 1 1 calc R
C14 C 0.2754(2) 0.4798(5) 0.2573(3) 0.0594(12) Uani 1 1 d .
H14 H 0.2843 0.5394 0.2940 0.071 Uiso 1 1 calc R
C15 C 0.2248(2) 0.4640(5) 0.2249(3) 0.0596(13) Uani 1 1 d .
H15 H 0.1995 0.5146 0.2405 0.071 Uiso 1 1 calc R
C16 C -0.07581(17) 0.4042(4) -0.1369(2) 0.0432(10) Uani 1 1 d .
C17 C -0.05971(14) 0.1508(3) -0.35314(19) 0.0287(8) Uani 1 1 d .
C18 C -0.07301(16) 0.6357(4) -0.3672(2) 0.0428(10) Uani 1 1 d .
C19 C -0.07150(14) 0.5142(3) -0.3230(2) 0.0348(8) Uani 1 1 d .
C20 C -0.07395(15) 0.5175(3) -0.2518(2) 0.0385(9) Uani 1 1 d .
H20 H -0.0764 0.5976 -0.2297 0.046 Uiso 1 1 calc R
C21 C -0.07272(14) 0.4020(3) -0.2138(2) 0.0339(8) Uani 1 1 d .
C22 C -0.06818(13) 0.2831(3) -0.24626(19) 0.0286(8) Uani 1 1 d .
H22 H -0.0670 0.2058 -0.2205 0.034 Uiso 1 1 calc R
C23 C -0.06529(13) 0.2777(3) -0.31722(19) 0.0273(7) Uani 1 1 d .
C24 C -0.06688(14) 0.3942(3) -0.3547(2) 0.0330(8) Uani 1 1 d .
H24 H -0.0648 0.3916 -0.4019 0.040 Uiso 1 1 calc R
N1 N 0.02539(12) 0.1210(3) 0.11642(16) 0.0342(7) Uani 1 1 d .
N2 N 0.11135(14) 0.1502(4) 0.15590(19) 0.0511(9) Uani 1 1 d .
N3 N 0.09657(11) 0.1936(3) 0.08864(15) 0.0299(7) Uani 1 1 d .
N4 N 0.18065(11) 0.1982(3) 0.05512(16) 0.0327(7) Uani 1 1 d .
N5 N 0.18075(12) 0.0995(3) 0.00776(17) 0.0384(8) Uani 1 1 d .
N6 N 0.26188(12) 0.1305(3) 0.07185(17) 0.0366(7) Uani 1 1 d .
N7 N 0.32332(14) -0.1646(3) -0.04209(17) 0.0439(8) Uani 1 1 d .
N8 N 0.20885(14) 0.3802(4) 0.1719(2) 0.0510(9) Uani 1 1 d .
O1 O -0.08125(14) 0.2916(3) -0.11025(16) 0.0575(9) Uani 1 1 d .
O2 O -0.07328(17) 0.5078(3) -0.10486(18) 0.0781(12) Uani 1 1 d .
O3 O -0.06361(11) 0.0449(2) -0.31921(13) 0.0368(6) Uani 1 1 d .
O4 O -0.05193(13) 0.1499(3) -0.41382(14) 0.0476(7) Uani 1 1 d .
O5 O -0.07545(17) 0.6171(3) -0.43234(18) 0.0723(11) Uani 1 1 d .
O6 O -0.06939(13) 0.7446(3) -0.33728(17) 0.0521(8) Uani 1 1 d .
O7 O -0.09098(13) 0.1109(3) 0.02012(15) 0.0539(8) Uani 1 1 d .
O1W O -0.0118(7) 0.5854(15) -0.4996(8) 0.204(8) Uani 0.50 1 d P
H1A H -0.0444 0.6017 -0.5126 0.305 Uiso 0.50 1 d PR
H1B H -0.0017 0.6185 -0.4594 0.305 Uiso 0.50 1 d PR

loop_
_atom_site_aniso_label
_atom_site_aniso_U_11
_atom_site_aniso_U_22
_atom_site_aniso_U_33
_atom_site_aniso_U_23
_atom_site_aniso_U_13
_atom_site_aniso_U_12
Zn1 0.0325(2) 0.0261(2) 0.0394(3) 0.00926(18) 0.01327(19) 0.00122(17)
Zn2 0.0676(4) 0.0439(3) 0.0332(3) 0.0042(2) 0.0146(2) 0.0227(2)
C1 0.046(3) 0.057(3) 0.045(2) 0.023(2) 0.012(2) 0.004(2)
C2 0.0267(19) 0.049(2) 0.0312(19) 0.0029(18) 0.0073(16) -0.0014(17)
C3 0.0261(18) 0.0320(19) 0.041(2) 0.0021(16) 0.0085(16) 0.0002(15)
C4 0.033(2) 0.035(2) 0.042(2) 0.0013(17) 0.0142(17) 0.0007(17)
C5 0.039(2) 0.034(2) 0.041(2) 0.0022(17) 0.0135(18) -0.0010(17)
C6 0.043(2) 0.038(2) 0.040(2) 0.0000(18) 0.0150(19) 0.0050(18)
C7 0.067(3) 0.046(3) 0.049(3) -0.007(2) 0.017(2) 0.012(2)
C8 0.067(3) 0.054(3) 0.054(3) -0.016(2) 0.010(2) -0.004(2)
C9 0.048(3) 0.050(3) 0.055(3) -0.011(2) 0.014(2) -0.004(2)
C10 0.030(2) 0.034(2) 0.041(2) 0.0029(17) 0.0145(17) 0.0004(16)
C11 0.034(2) 0.037(2) 0.041(2) 0.0007(18) 0.0106(17) -0.0011(17)
C12 0.036(2) 0.058(3) 0.063(3) -0.018(2) 0.003(2) 0.009(2)
C13 0.044(3) 0.072(3) 0.070(3) -0.023(3) -0.010(2) 0.003(2)
C14 0.065(3) 0.056(3) 0.053(3) -0.014(2) 0.003(2) 0.002(3)
C15 0.055(3) 0.060(3) 0.067(3) -0.022(3) 0.018(3) 0.005(2)
C16 0.044(2) 0.044(2) 0.043(2) -0.010(2) 0.0117(19) 0.0096(19)
C17 0.0291(18) 0.0219(17) 0.035(2) -0.0003(15) 0.0052(15) -0.0002(14)
C18 0.044(2) 0.0228(19) 0.061(3) 0.0039(19) 0.007(2) -0.0024(17)
C19 0.033(2) 0.0206(17) 0.048(2) 0.0012(16) 0.0022(17) -0.0028(15)
C20 0.036(2) 0.0216(18) 0.056(3) -0.0091(18) 0.0043(18) 0.0013(16)
C21 0.0301(19) 0.0305(19) 0.041(2) -0.0063(17) 0.0079(17) 0.0036(15)
C22 0.0278(18) 0.0222(17) 0.0358(19) -0.0009(15) 0.0063(15) 0.0001(14)
C23 0.0251(18) 0.0200(16) 0.0361(19) -0.0016(14) 0.0044(15) -0.0008(13)
C24 0.035(2) 0.0273(19) 0.035(2) 0.0006(16) 0.0026(17) -0.0032(16)
N1 0.0319(17) 0.0350(17) 0.0380(17) 0.0021(14) 0.0125(14) 0.0006(14)
N2 0.0375(19) 0.069(2) 0.045(2) 0.0210(19) 0.0029(16) -0.0020(18)
N3 0.0249(15) 0.0331(16) 0.0331(16) 0.0015(13) 0.0094(13) 0.0005(13)
N4 0.0249(16) 0.0338(16) 0.0410(18) -0.0038(14) 0.0102(14) -0.0012(13)
N5 0.0326(18) 0.0393(18) 0.0452(19) -0.0068(15) 0.0126(15) -0.0014(14)
N6 0.0309(17) 0.0390(17) 0.0411(18) -0.0040(15) 0.0100(15) -0.0004(14)
N7 0.050(2) 0.047(2) 0.0366(18) -0.0001(16) 0.0133(17) 0.0124(17)
N8 0.038(2) 0.054(2) 0.062(2) -0.0157(19) 0.0116(18) 0.0007(17)
O1 0.082(2) 0.057(2) 0.0411(17) -0.0074(15) 0.0314(17) 0.0023(17)
O2 0.115(3) 0.057(2) 0.057(2) -0.0281(18) 0.003(2) 0.027(2)
O3 0.0610(18) 0.0190(12) 0.0344(14) 0.0001(11) 0.0191(13) 0.0016(12)
O4 0.082(2) 0.0343(15) 0.0322(15) -0.0022(12) 0.0247(15) -0.0029(14)
O5 0.121(3) 0.0324(16) 0.054(2) 0.0096(15) -0.005(2) 0.0011(18)
O6 0.074(2) 0.0208(13) 0.069(2) 0.0011(14) 0.0325(18) -0.0052(13)
O7 0.076(2) 0.0343(15) 0.0456(17) 0.0052(13) -0.0034(16) 0.0139(15)
O1W 0.211(17) 0.237(18) 0.138(11) -0.053(12) -0.028(11) 0.078(13)

loop_
_atom_type_symbol
_atom_type_description
_atom_type_scat_dispersion_real
_atom_type_scat_dispersion_imag
_atom_type_scat_source
C C 0.0033 0.0016 'International Tables Vol C Tables 4.2.6.8 and 6.1.1.4'
H H 0.0000 0.0000 'International Tables Vol C Tables 4.2.6.8 and 6.1.1.4'
N N 0.0061 0.0033 'International Tables Vol C Tables 4.2.6.8 and 6.1.1.4'
O O 0.0106 0.0060 'International Tables Vol C Tables 4.2.6.8 and 6.1.1.4'
Zn Zn 0.2839 1.4301 'International Tables Vol C Tables 4.2.6.8 and 6.1.1.4'

loop_
_geom_angle_atom_site_label_1
_geom_angle_atom_site_label_2
_geom_angle_atom_site_label_3
_geom_angle
_geom_angle_site_symmetry_1
_geom_angle_site_symmetry_3
O7 Zn1 O3 125.26(13) . 6_556
O7 Zn1 O6 103.21(13) . 6_566
O3 Zn1 O6 101.65(11) 6_556 6_566
O7 Zn1 N1 110.30(14) . .
O3 Zn1 N1 112.04(12) 6_556 .
O6 Zn1 N1 100.33(13) 6_566 .
O7 Zn1 C17 106.34(12) . 6_556
O3 Zn1 C17 29.09(10) 6_556 6_556
O6 Zn1 C17 130.34(11) 6_566 6_556
N1 Zn1 C17 105.51(12) . 6_556
O7 Zn2 O1 111.51(13) . .
O7 Zn2 O5 98.95(13) . 6_566
O1 Zn2 O5 134.29(16) . 6_566
O7 Zn2 N7 109.46(14) . 3_455
O1 Zn2 N7 99.87(14) . 3_455
O5 Zn2 N7 101.07(16) 6_566 3_455
N2 C1 N1 114.4(4) . .
N2 C1 H1 122.8 . .
N1 C1 H1 122.8 . .
N3 C2 N1 110.1(3) . .
N3 C2 H2 124.9 . .
N1 C2 H2 124.9 . .
N4 C3 N3 111.4(3) . .
N4 C3 H3A 109.3 . .
N3 C3 H3A 109.3 . .
N4 C3 H3B 109.3 . .
N3 C3 H3B 109.3 . .
H3A C3 H3B 108.0 . .
N5 C4 N6 114.6(3) . .
N5 C4 C5 122.2(4) . .
N6 C4 C5 123.1(3) . .
C6 C5 C9 118.0(4) . .
C6 C5 C4 119.4(4) . .
C9 C5 C4 122.6(4) . .
N7 C6 C5 123.0(4) . .
N7 C6 H6 118.5 . .
C5 C6 H6 118.5 . .
N7 C7 C8 122.3(4) . .
N7 C7 H7 118.8 . .
C8 C7 H7 118.8 . .
C7 C8 C9 120.0(5) . .
C7 C8 H8 120.0 . .
C9 C8 H8 120.0 . .
C8 C9 C5 118.7(4) . .
C8 C9 H9 120.7 . .
C5 C9 H9 120.7 . .
N6 C10 N4 109.3(3) . .
N6 C10 C11 123.4(3) . .
N4 C10 C11 127.3(3) . .
N8 C11 C12 123.3(4) . .
N8 C11 C10 117.5(3) . .
C12 C11 C10 119.2(4) . .
C11 C12 C13 118.7(4) . .
C11 C12 H12 120.7 . .
C13 C12 H12 120.7 . .
C14 C13 C12 118.7(4) . .
C14 C13 H13 120.7 . .
C12 C13 H13 120.7 . .
C15 C14 C13 118.7(4) . .
C15 C14 H14 120.7 . .
C13 C14 H14 120.7 . .
N8 C15 C14 124.2(4) . .
N8 C15 H15 117.9 . .
C14 C15 H15 117.9 . .
O2 C16 O1 124.8(4) . .
O2 C16 C21 120.5(4) . .
O1 C16 C21 114.7(3) . .
O4 C17 O3 122.0(3) . .
O4 C17 C23 120.1(3) . .
O3 C17 C23 117.9(3) . .
O4 C17 Zn1 73.8(2) . 6
O3 C17 Zn1 48.18(16) . 6
C23 C17 Zn1 166.0(3) . 6
O6 C18 O5 125.5(4) . .
O6 C18 C19 118.5(4) . .
O5 C18 C19 115.9(3) . .
C24 C19 C20 119.0(3) . .
C24 C19 C18 118.0(4) . .
C20 C19 C18 123.0(3) . .
C21 C20 C19 120.3(3) . .
C21 C20 H20 119.8 . .
C19 C20 H20 119.8 . .
C22 C21 C20 119.9(3) . .
C22 C21 C16 119.3(3) . .
C20 C21 C16 120.9(3) . .
C21 C22 C23 120.7(3) . .
C21 C22 H22 119.7 . .
C23 C22 H22 119.7 . .
C24 C23 C22 118.8(3) . .
C24 C23 C17 119.6(3) . .
C22 C23 C17 121.6(3) . .
C19 C24 C23 121.3(3) . .
C19 C24 H24 119.3 . .
C23 C24 H24 119.3 . .
C2 N1 C1 103.1(3) . .
C2 N1 Zn1 126.3(3) . .
C1 N1 Zn1 130.1(3) . .
C1 N2 N3 102.0(3) . .
C2 N3 N2 110.3(3) . .
C2 N3 C3 127.6(3) . .
N2 N3 C3 121.3(3) . .
C10 N4 N5 109.8(3) . .
C10 N4 C3 131.7(3) . .
N5 N4 C3 118.4(3) . .
C4 N5 N4 102.5(3) . .
C10 N6 C4 103.7(3) . .
C6 N7 C7 118.0(4) . .
C6 N7 Zn2 122.4(3) . 3_545
C7 N7 Zn2 119.6(3) . 3_545
C11 N8 C15 116.4(4) . .
C16 O1 Zn2 117.9(3) . .
C17 O3 Zn1 102.7(2) . 6
C18 O5 Zn2 136.9(3) . 6_565
C18 O6 Zn1 121.7(3) . 6_565
Zn2 O7 Zn1 117.15(15) . .
H1A O1W H1B 108.2 . .

loop_
_geom_bond_atom_site_label_1
_geom_bond_atom_site_label_2
_geom_bond_distance
_geom_bond_site_symmetry_2
Zn1 O7 1.925(3) .
Zn1 O3 1.959(2) 6_556
Zn1 O6 2.017(3) 6_566
Zn1 N1 2.018(3) .
Zn1 C17 2.564(3) 6_556
Zn2 O7 1.920(3) .
Zn2 O1 1.925(3) .
Zn2 O5 1.928(3) 6_566
Zn2 N7 2.070(3) 3_455
C1 N2 1.309(5) .
C1 N1 1.352(5) .
C1 H1 0.9300 .
C2 N3 1.313(5) .
C2 N1 1.315(5) .
C2 H2 0.9300 .
C3 N4 1.445(4) .
C3 N3 1.455(4) .
C3 H3A 0.9700 .
C3 H3B 0.9700 .
C4 N5 1.322(5) .
C4 N6 1.356(5) .
C4 C5 1.468(5) .
C5 C6 1.379(5) .
C5 C9 1.389(6) .
C6 N7 1.337(5) .
C6 H6 0.9300 .
C7 N7 1.339(6) .
C7 C8 1.361(7) .
C7 H7 0.9300 .
C8 C9 1.369(6) .
C8 H8 0.9300 .
C9 H9 0.9300 .
C10 N6 1.324(5) .
C10 N4 1.354(5) .
C10 C11 1.470(5) .
C11 N8 1.337(5) .
C11 C12 1.370(6) .
C12 C13 1.381(6) .
C12 H12 0.9300 .
C13 C14 1.374(7) .
C13 H13 0.9300 .
C14 C15 1.353(7) .
C14 H14 0.9300 .
C15 N8 1.341(6) .
C15 H15 0.9300 .
C16 O2 1.220(5) .
C16 O1 1.278(5) .
C16 C21 1.510(5) .
C17 O4 1.232(4) .
C17 O3 1.278(4) .
C17 C23 1.490(5) .
C17 Zn1 2.564(3) 6
C18 O6 1.248(5) .
C18 O5 1.268(5) .
C18 C19 1.502(5) .
C19 C24 1.385(5) .
C19 C20 1.396(6) .
C20 C21 1.386(5) .
C20 H20 0.9300 .
C21 C22 1.382(5) .
C22 C23 1.394(5) .
C22 H22 0.9300 .
C23 C24 1.388(5) .
C24 H24 0.9300 .
N2 N3 1.362(4) .
N4 N5 1.363(4) .
N7 Zn2 2.070(3) 3_545
O3 Zn1 1.959(2) 6
O5 Zn2 1.928(3) 6_565
O6 Zn1 2.017(3) 6_565
O1W H1A 0.8516 .
O1W H1B 0.8432 .

loop_
_geom_hbond_atom_site_label_D
_geom_hbond_atom_site_label_H
_geom_hbond_atom_site_label_A
_geom_hbond_distance_DH
_geom_hbond_distance_HA
_geom_hbond_distance_DA
_geom_hbond_angle_DHA
_geom_hbond_site_symmetry_A
O1W H1A O1 0.85 2.23 2.820(15) 125.9 6_565
O1W H1B O2 0.84 2.39 2.811(15) 111.9 2_554

loop_
_geom_torsion_atom_site_label_1
_geom_torsion_atom_site_label_2
_geom_torsion_atom_site_label_3
_geom_torsion_atom_site_label_4
_geom_torsion
_geom_torsion_site_symmetry_1
_geom_torsion_site_symmetry_4
N5 C4 C5 C6 179.5(4) . .
N6 C4 C5 C6 0.8(6) . .
N5 C4 C5 C9 -0.1(6) . .
N6 C4 C5 C9 -178.8(4) . .
C9 C5 C6 N7 0.5(6) . .
C4 C5 C6 N7 -179.1(4) . .
N7 C7 C8 C9 0.1(7) . .
C7 C8 C9 C5 0.4(7) . .
C6 C5 C9 C8 -0.7(6) . .
C4 C5 C9 C8 178.9(4) . .
N6 C10 C11 N8 -174.6(4) . .
N4 C10 C11 N8 5.6(6) . .
N6 C10 C11 C12 4.3(6) . .
N4 C10 C11 C12 -175.5(4) . .
N8 C11 C12 C13 -1.2(7) . .
C10 C11 C12 C13 180.0(4) . .
C11 C12 C13 C14 1.6(8) . .
C12 C13 C14 C15 -1.1(8) . .
C13 C14 C15 N8 0.1(8) . .
O6 C18 C19 C24 -169.6(4) . .
O5 C18 C19 C24 7.2(6) . .
O6 C18 C19 C20 9.6(6) . .
O5 C18 C19 C20 -173.6(4) . .
C24 C19 C20 C21 -1.2(6) . .
C18 C19 C20 C21 179.6(4) . .
C19 C20 C21 C22 1.1(6) . .
C19 C20 C21 C16 -179.5(3) . .
O2 C16 C21 C22 170.9(4) . .
O1 C16 C21 C22 -9.3(5) . .
O2 C16 C21 C20 -8.6(6) . .
O1 C16 C21 C20 171.2(4) . .
C20 C21 C22 C23 -0.6(5) . .
C16 C21 C22 C23 179.9(3) . .
C21 C22 C23 C24 0.2(5) . .
C21 C22 C23 C17 179.2(3) . .
O4 C17 C23 C24 6.4(5) . .
O3 C17 C23 C24 -173.2(3) . .
Zn1 C17 C23 C24 -178.1(9) 6 .
O4 C17 C23 C22 -172.6(3) . .
O3 C17 C23 C22 7.8(5) . .
Zn1 C17 C23 C22 2.8(12) 6 .
C20 C19 C24 C23 0.8(6) . .
C18 C19 C24 C23 -179.9(3) . .
C22 C23 C24 C19 -0.3(5) . .
C17 C23 C24 C19 -179.4(3) . .
N3 C2 N1 C1 0.0(4) . .
N3 C2 N1 Zn1 172.7(2) . .
N2 C1 N1 C2 0.4(5) . .
N2 C1 N1 Zn1 -171.8(3) . .
O7 Zn1 N1 C2 15.3(4) . .
O3 Zn1 N1 C2 159.7(3) 6_556 .
O6 Zn1 N1 C2 -93.1(3) 6_566 .
C17 Zn1 N1 C2 129.7(3) 6_556 .
O7 Zn1 N1 C1 -174.1(3) . .
O3 Zn1 N1 C1 -29.6(4) 6_556 .
O6 Zn1 N1 C1 77.5(4) 6_566 .
C17 Zn1 N1 C1 -59.7(4) 6_556 .
N1 C1 N2 N3 -0.7(5) . .
N1 C2 N3 N2 -0.4(5) . .
N1 C2 N3 C3 -169.8(3) . .
C1 N2 N3 C2 0.7(4) . .
C1 N2 N3 C3 170.8(3) . .
N4 C3 N3 C2 -135.5(4) . .
N4 C3 N3 N2 56.2(4) . .
N6 C10 N4 N5 1.2(4) . .
C11 C10 N4 N5 -178.9(3) . .
N6 C10 N4 C3 -175.8(3) . .
C11 C10 N4 C3 4.0(6) . .
N3 C3 N4 C10 -105.2(4) . .
N3 C3 N4 N5 78.0(4) . .
N6 C4 N5 N4 0.7(4) . .
C5 C4 N5 N4 -178.1(3) . .
C10 N4 N5 C4 -1.2(4) . .
C3 N4 N5 C4 176.4(3) . .
N4 C10 N6 C4 -0.7(4) . .
C11 C10 N6 C4 179.4(3) . .
N5 C4 N6 C10 0.0(4) . .
C5 C4 N6 C10 178.8(3) . .
C5 C6 N7 C7 0.0(6) . .
C5 C6 N7 Zn2 -178.8(3) . 3_545
C8 C7 N7 C6 -0.3(7) . .
C8 C7 N7 Zn2 178.6(4) . 3_545
C12 C11 N8 C15 0.2(7) . .
C10 C11 N8 C15 179.1(4) . .
C14 C15 N8 C11 0.3(7) . .
O2 C16 O1 Zn2 10.7(6) . .
C21 C16 O1 Zn2 -169.1(3) . .
O7 Zn2 O1 C16 -168.5(3) . .
O5 Zn2 O1 C16 -40.4(4) 6_566 .
N7 Zn2 O1 C16 75.9(3) 3_455 .
O4 C17 O3 Zn1 2.1(4) . 6
C23 C17 O3 Zn1 -178.4(3) . 6
O6 C18 O5 Zn2 -25.9(8) . 6_565
C19 C18 O5 Zn2 157.6(4) . 6_565
O5 C18 O6 Zn1 -13.0(6) . 6_565
C19 C18 O6 Zn1 163.4(3) . 6_565
O1 Zn2 O7 Zn1 131.25(19) . .
O5 Zn2 O7 Zn1 -14.0(2) 6_566 .
N7 Zn2 O7 Zn1 -119.19(18) 3_455 .
O3 Zn1 O7 Zn2 150.06(14) 6_556 .
O6 Zn1 O7 Zn2 35.2(2) 6_566 .
N1 Zn1 O7 Zn2 -71.2(2) . .
C17 Zn1 O7 Zn2 174.84(16) 6_556 .
